data_4313454
loop_
_publ_author_name
'Guo Dong'
'Li Yu-ting'
'Duan Chun-ying'
'Mo Hong'
'Meng Qing-jin'

_publ_contact_author_address
;
Coordination Chemistry Institute
The State Key Laboratory of Coordinaiton Chemistry
Nanjing University , Nanjing 210093
P. R. China
;
_publ_contact_author_email duancy@nju.edu.cn
_publ_contact_author_fax '00 86 25 331 4502'
_publ_contact_author_name 'Dr. Duan Chun-ying'
_publ_contact_author_phone '00 86 25 359 7006'
_publ_section_title
;
 Heterodimetallic Compounds Assembled from Ferrocenedicarboxylato and
 Ferrocenecarboxylato Ligands
;
_journal_name_full 'Inorganic Chemistry'
_journal_page_first 2519
_journal_page_last 2530
_journal_paper_doi 10.1021/ic0205132
_journal_volume 42
_journal_year 2003
_chemical_formula_sum 'C40 H44 Cu2 Fe2 N4 O12'
_chemical_formula_weight 1011.57
_chemical_name_systematic
;
  ?
;
_space_group_IT_number 14
_symmetry_cell_setting monoclinic
_symmetry_space_group_name_Hall '-P 2ybc'
_symmetry_space_group_name_H-M 'P 1 21/c 1'
_atom_sites_solution_hydrogens geom
_atom_sites_solution_primary direct
_atom_sites_solution_secondary difmap
_audit_creation_method SHELXL-97
_cell_angle_alpha 90.00
_cell_angle_beta 108.47(3)
_cell_angle_gamma 90.00
_cell_formula_units_Z 2
_cell_length_a 11.480(2)
_cell_length_b 18.910(4)
_cell_length_c 9.6536(19)
_cell_measurement_reflns_used 2310
_cell_measurement_temperature 293(2)
_cell_measurement_theta_max 24.38
_cell_measurement_theta_min 2.45
_cell_volume 1987.7(8)
_computing_cell_refinement 'HKL Scalepack (Otwinowski & Minor, 1997)'
_computing_data_collection 'KappaCCD (Nonius B. V., 1998)'
_computing_data_reduction 'HKL Denzo (Otwinowski & Minor, 1997) & maXus (Mackay et al., 1998)'
_computing_molecular_graphics 'Bruker SHELXTL V5.1 (Sheldrick, 1998)'
_computing_publication_material 'SHELXL-97 (Sheldrick, 1997)'
_computing_structure_refinement 'SHELXL-97 (Sheldrick, 1997)'
_computing_structure_solution 'SHELXS-97 (Sheldrick, 1997)'
_diffrn_ambient_temperature 293(2)
_diffrn_measured_fraction_theta_full 0.994
_diffrn_measured_fraction_theta_max 0.994
_diffrn_measurement_device_type 'NONIUS KappaCCD'
_diffrn_measurement_method CCD
_diffrn_radiation_monochromator graphite
_diffrn_radiation_source 'fine-focus sealed tube'
_diffrn_radiation_type MoK\a
_diffrn_radiation_wavelength 0.71073
_diffrn_reflns_av_R_equivalents 0.1802
_diffrn_reflns_av_sigmaI/netI 0.1021
_diffrn_reflns_limit_h_max 13
_diffrn_reflns_limit_h_min -13
_diffrn_reflns_limit_k_max 22
_diffrn_reflns_limit_k_min -22
_diffrn_reflns_limit_l_max 11
_diffrn_reflns_limit_l_min -11
_diffrn_reflns_number 27719
_diffrn_reflns_theta_full 25.00
_diffrn_reflns_theta_max 25.00
_diffrn_reflns_theta_min 3.50
_exptl_absorpt_coefficient_mu 1.841
_exptl_absorpt_correction_T_max 0.8521
_exptl_absorpt_correction_T_min 0.5823
_exptl_absorpt_correction_type empirical
_exptl_absorpt_process_details '(Blessing, 1995, 1997)'
_exptl_crystal_colour green
_exptl_crystal_density_diffrn 1.690
_exptl_crystal_density_method 'not measured'
_exptl_crystal_description block
_exptl_crystal_F_000 1036
_exptl_crystal_size_max 0.30
_exptl_crystal_size_mid 0.20
_exptl_crystal_size_min 0.20
_refine_diff_density_max 0.367
_refine_diff_density_min -0.574
_refine_diff_density_rms 0.093
_refine_ls_extinction_method none
_refine_ls_goodness_of_fit_ref 1.004
_refine_ls_hydrogen_treatment mixed
_refine_ls_matrix_type full
_refine_ls_number_parameters 271
_refine_ls_number_reflns 3486
_refine_ls_number_restraints 0
_refine_ls_restrained_S_all 1.004
_refine_ls_R_factor_all 0.1087
_refine_ls_R_factor_gt 0.0497
_refine_ls_shift/su_max 0.001
_refine_ls_shift/su_mean 0.000
_refine_ls_structure_factor_coef Fsqd
_refine_ls_weighting_details 'calc w=1/[\s^2^(Fo^2^)+(0.0300P)^2^+0.0000P] where P=(Fo^2^+2Fc^2^)/3'
_refine_ls_weighting_scheme calc
_refine_ls_wR_factor_gt 0.0815
_refine_ls_wR_factor_ref 0.0917
_reflns_number_gt 2152
_reflns_number_total 3486
_reflns_threshold_expression >2sigma(I)
_cod_data_source_file ic0205132_1.cif
_cod_data_source_block compound_1
_cod_depositor_comments
;
The following automatic conversions were performed:

'_symmetry_cell_setting' value 'Monoclinic' changed to 'monoclinic'
according to the built-in table from CIF Core dictionary named
'cif_core.dic' version 2.4.1 from 2010-06-29.

Automatic conversion script
Id: cif_fix_values 1646 2011-03-28 12:23:43Z adriana 
;
_cod_original_cell_volume 1987.7(7)
_cod_original_sg_symbol_H-M 'P 1 21/c 1 '
_cod_database_code 4313454

loop_
_symmetry_equiv_pos_as_xyz
'x, y, z'
'-x, y+1/2, -z+1/2'
'-x, -y, -z'
'x, -y-1/2, z-1/2'

loop_
_atom_site_label
_atom_site_type_symbol
_atom_site_fract_x
_atom_site_fract_y
_atom_site_fract_z
_atom_site_U_iso_or_equiv
_atom_site_adp_type
_atom_site_occupancy
_atom_site_symmetry_multiplicity
_atom_site_calc_flag
_atom_site_refinement_flags
_atom_site_disorder_assembly
_atom_site_disorder_group
Cu1 Cu 0.71358(5) 0.03556(3) 0.57154(6) 0.03329(18) Uani 1 1 d . . .
Fe1 Fe 0.43657(6) 0.16263(3) 0.90052(7) 0.0313(2) Uani 1 1 d . . .
O1W O 0.5625(3) 0.07561(16) 0.4302(3) 0.0389(8) Uani 1 1 d . . .
H1WA H 0.5166 0.0834 0.4536 0.047 Uiso 1 1 d R . .
H1WB H 0.5195 0.0411 0.3461 0.047 Uiso 1 1 d R . .
O1 O 0.6819(3) 0.09220(16) 0.7244(3) 0.0389(8) Uani 1 1 d . . .
O2 O 0.5789(3) 0.00559(18) 0.7928(3) 0.0418(9) Uani 1 1 d . . .
O3 O 0.3640(3) 0.10533(17) 0.5066(3) 0.0436(9) Uani 1 1 d . . .
O5 O 0.8445(3) 0.11962(18) 0.5331(4) 0.0456(9) Uani 1 1 d . . .
O4 O 0.2700(3) 0.02092(17) 0.5923(3) 0.0390(8) Uani 1 1 d . . .
N1 N 0.8608(3) -0.0144(2) 0.7123(4) 0.0354(10) Uani 1 1 d . . .
N2 N 0.9111(4) 0.2013(2) 0.4054(4) 0.0422(11) Uani 1 1 d . . .
C1 C 0.6201(4) 0.0672(3) 0.8009(5) 0.0319(11) Uani 1 1 d . . .
C2 C 0.5996(4) 0.1164(2) 0.9122(5) 0.0309(11) Uani 1 1 d . . .
C3 C 0.5636(4) 0.0973(3) 1.0360(5) 0.0362(12) Uani 1 1 d . . .
H3A H 0.5491 0.0492 1.0651 0.043 Uiso 1 1 calc R . .
C4 C 0.5516(4) 0.1608(3) 1.1081(5) 0.0388(12) Uani 1 1 d . . .
H4A H 0.5261 0.1638 1.1957 0.047 Uiso 1 1 calc R . .
C5 C 0.5793(4) 0.2192(3) 1.0333(5) 0.0396(13) Uani 1 1 d . . .
H5A H 0.5785 0.2692 1.0599 0.047 Uiso 1 1 calc R . .
C6 C 0.6107(4) 0.1910(3) 0.9125(5) 0.0364(12) Uani 1 1 d . . .
H6A H 0.6333 0.2189 0.8394 0.044 Uiso 1 1 calc R . .
C7 C 0.3157(4) 0.0825(3) 0.5974(5) 0.0341(12) Uani 1 1 d . . .
C8 C 0.3043(4) 0.1307(3) 0.7127(5) 0.0339(12) Uani 1 1 d . . .
C9 C 0.2694(4) 0.1132(3) 0.8376(5) 0.0424(13) Uani 1 1 d . . .
H9A H 0.2524 0.0656 0.8664 0.051 Uiso 1 1 calc R . .
C10 C 0.2638(4) 0.1759(3) 0.9117(6) 0.0485(15) Uani 1 1 d . . .
H10A H 0.2425 0.1793 1.0021 0.058 Uiso 1 1 calc R . .
C11 C 0.2969(4) 0.2336(3) 0.8378(5) 0.0472(14) Uani 1 1 d . . .
H11A H 0.3004 0.2835 0.8661 0.057 Uiso 1 1 calc R . .
C12 C 0.3216(4) 0.2057(3) 0.7148(5) 0.0408(13) Uani 1 1 d . . .
H12A H 0.3467 0.2331 0.6428 0.049 Uiso 1 1 calc R . .
C13 C 0.8527(5) -0.0523(3) 0.8237(6) 0.0482(14) Uani 1 1 d . . .
H13A H 0.7769 -0.0556 0.8389 0.058 Uiso 1 1 calc R . .
C14 C 0.9510(5) -0.0870(3) 0.9183(6) 0.0579(16) Uani 1 1 d . . .
H14A H 0.9413 -0.1130 0.9958 0.069 Uiso 1 1 calc R . .
C15 C 1.0635(5) -0.0830(3) 0.8976(6) 0.0565(15) Uani 1 1 d . . .
H15A H 1.1317 -0.1053 0.9614 0.068 Uiso 1 1 calc R . .
C16 C 1.0729(5) -0.0459(3) 0.7822(6) 0.0493(14) Uani 1 1 d . . .
H16A H 1.1473 -0.0439 0.7631 0.059 Uiso 1 1 calc R . .
C17 C 0.9722(5) -0.0112(3) 0.6937(5) 0.0442(14) Uani 1 1 d . . .
H17A H 0.9810 0.0158 0.6171 0.053 Uiso 1 1 calc R . .
C18 C 0.8260(4) 0.1614(3) 0.4330(6) 0.0423(13) Uani 1 1 d . . .
H18A H 0.7459 0.1659 0.3707 0.051 Uiso 1 1 calc R . .
C19 C 1.0377(5) 0.1935(3) 0.4932(6) 0.0655(18) Uani 1 1 d . . .
H19A H 1.0439 0.1591 0.5683 0.098 Uiso 1 1 calc R . .
H19B H 1.0686 0.2381 0.5372 0.098 Uiso 1 1 calc R . .
H19C H 1.0851 0.1782 0.4327 0.098 Uiso 1 1 calc R . .
C20 C 0.8836(5) 0.2511(3) 0.2842(6) 0.0667(17) Uani 1 1 d . . .
H20A H 0.7968 0.2512 0.2339 0.100 Uiso 1 1 calc R . .
H20B H 0.9266 0.2373 0.2180 0.100 Uiso 1 1 calc R . .
H20C H 0.9092 0.2977 0.3210 0.100 Uiso 1 1 calc R . .

loop_
_atom_site_aniso_label
_atom_site_aniso_U_11
_atom_site_aniso_U_22
_atom_site_aniso_U_33
_atom_site_aniso_U_23
_atom_site_aniso_U_13
_atom_site_aniso_U_12
Cu1 0.0364(4) 0.0358(4) 0.0303(3) -0.0035(3) 0.0142(3) -0.0029(3)
Fe1 0.0322(4) 0.0342(4) 0.0281(4) -0.0040(3) 0.0105(3) -0.0020(3)
O1W 0.037(2) 0.046(2) 0.0353(19) -0.0037(16) 0.0126(17) 0.0052(16)
O1 0.044(2) 0.047(2) 0.0317(18) -0.0072(16) 0.0194(18) -0.0019(17)
O2 0.043(2) 0.040(2) 0.044(2) -0.0110(18) 0.0155(18) -0.0055(19)
O3 0.046(2) 0.052(2) 0.040(2) -0.0014(17) 0.0232(19) -0.0016(18)
O5 0.045(2) 0.044(2) 0.050(2) 0.0041(19) 0.019(2) -0.0105(18)
O4 0.045(2) 0.037(2) 0.037(2) -0.0084(16) 0.0161(18) -0.0058(17)
N1 0.040(3) 0.036(3) 0.031(2) 0.0015(19) 0.014(2) 0.0009(19)
N2 0.035(3) 0.047(3) 0.042(3) 0.006(2) 0.008(2) -0.002(2)
C1 0.026(3) 0.042(3) 0.023(3) 0.000(2) 0.001(2) 0.006(2)
C2 0.028(3) 0.035(3) 0.025(3) -0.002(2) 0.001(2) -0.002(2)
C3 0.037(3) 0.040(3) 0.033(3) 0.003(2) 0.011(3) -0.001(2)
C4 0.044(3) 0.048(3) 0.022(2) -0.002(3) 0.006(2) -0.002(3)
C5 0.044(3) 0.034(3) 0.039(3) -0.010(3) 0.010(3) -0.008(3)
C6 0.033(3) 0.045(3) 0.031(3) 0.000(2) 0.010(3) -0.006(2)
C7 0.025(3) 0.041(3) 0.029(3) -0.006(2) -0.001(2) 0.009(2)
C8 0.027(3) 0.040(3) 0.032(3) -0.007(2) 0.006(2) 0.001(2)
C9 0.042(3) 0.042(3) 0.049(3) -0.016(3) 0.024(3) -0.010(3)
C10 0.037(3) 0.063(4) 0.052(3) -0.023(3) 0.024(3) -0.007(3)
C11 0.037(3) 0.045(4) 0.052(3) -0.024(3) 0.004(3) 0.008(3)
C12 0.038(3) 0.036(3) 0.043(3) 0.006(3) 0.004(3) 0.007(3)
C13 0.038(3) 0.056(4) 0.053(4) 0.003(3) 0.017(3) 0.001(3)
C14 0.049(4) 0.063(4) 0.062(4) 0.014(3) 0.016(3) 0.004(3)
C15 0.040(4) 0.053(4) 0.069(4) 0.004(3) 0.006(3) 0.004(3)
C16 0.032(3) 0.050(4) 0.066(4) -0.007(3) 0.016(3) 0.003(3)
C17 0.051(4) 0.048(3) 0.041(3) -0.005(3) 0.026(3) -0.003(3)
C18 0.029(3) 0.045(3) 0.055(4) -0.003(3) 0.015(3) 0.001(3)
C19 0.036(4) 0.082(5) 0.072(4) 0.019(4) 0.007(3) -0.010(3)
C20 0.060(4) 0.074(4) 0.063(4) 0.022(3) 0.015(4) -0.006(3)

loop_
_atom_type_symbol
_atom_type_description
_atom_type_scat_dispersion_real
_atom_type_scat_dispersion_imag
_atom_type_scat_source
C C 0.0033 0.0016 'International Tables Vol C Tables 4.2.6.8 and 6.1.1.4'
H H 0.0000 0.0000 'International Tables Vol C Tables 4.2.6.8 and 6.1.1.4'
O O 0.0106 0.0060 'International Tables Vol C Tables 4.2.6.8 and 6.1.1.4'
Fe Fe 0.3463 0.8444 'International Tables Vol C Tables 4.2.6.8 and 6.1.1.4'
Cu Cu 0.3201 1.2651 'International Tables Vol C Tables 4.2.6.8 and 6.1.1.4'
N N 0.0061 0.0033 'International Tables Vol C Tables 4.2.6.8 and 6.1.1.4'

loop_
_geom_angle_atom_site_label_1
_geom_angle_atom_site_label_2
_geom_angle_atom_site_label_3
_geom_angle
_geom_angle_site_symmetry_1
_geom_angle_site_symmetry_3
_geom_angle_publ_flag
O1 Cu1 O4 174.95(14) . 3_656 ?
O1 Cu1 O1W 88.79(13) . . ?
O4 Cu1 O1W 86.56(13) 3_656 . ?
O1 Cu1 N1 93.66(14) . . ?
O4 Cu1 N1 90.81(14) 3_656 . ?
O1W Cu1 N1 174.69(14) . . ?
O1 Cu1 O5 91.75(12) . . ?
O4 Cu1 O5 90.67(12) 3_656 . ?
O1W Cu1 O5 95.66(13) . . ?
N1 Cu1 O5 88.98(14) . . ?
C4 Fe1 C11 120.87(19) . . ?
C4 Fe1 C12 157.0(2) . . ?
C11 Fe1 C12 40.58(17) . . ?
C4 Fe1 C5 40.67(17) . . ?
C11 Fe1 C5 104.0(2) . . ?
C12 Fe1 C5 120.9(2) . . ?
C4 Fe1 C2 68.73(18) . . ?
C11 Fe1 C2 157.7(2) . . ?
C12 Fe1 C2 123.38(18) . . ?
C5 Fe1 C2 69.42(19) . . ?
C4 Fe1 C10 106.9(2) . . ?
C11 Fe1 C10 40.88(19) . . ?
C12 Fe1 C10 68.0(2) . . ?
C5 Fe1 C10 120.35(19) . . ?
C2 Fe1 C10 160.7(2) . . ?
C4 Fe1 C6 68.11(18) . . ?
C11 Fe1 C6 120.7(2) . . ?
C12 Fe1 C6 107.21(19) . . ?
C5 Fe1 C6 41.08(17) . . ?
C2 Fe1 C6 40.71(17) . . ?
C10 Fe1 C6 156.9(2) . . ?
C4 Fe1 C3 40.84(18) . . ?
C11 Fe1 C3 158.21(18) . . ?
C12 Fe1 C3 160.52(18) . . ?
C5 Fe1 C3 69.20(19) . . ?
C2 Fe1 C3 41.07(16) . . ?
C10 Fe1 C3 123.4(2) . . ?
C6 Fe1 C3 68.52(19) . . ?
C4 Fe1 C9 122.9(2) . . ?
C11 Fe1 C9 68.6(2) . . ?
C12 Fe1 C9 68.6(2) . . ?
C5 Fe1 C9 156.84(17) . . ?
C2 Fe1 C9 125.39(19) . . ?
C10 Fe1 C9 40.03(17) . . ?
C6 Fe1 C9 161.46(18) . . ?
C3 Fe1 C9 109.1(2) . . ?
C4 Fe1 C8 159.9(2) . . ?
C11 Fe1 C8 68.78(19) . . ?
C12 Fe1 C8 41.08(18) . . ?
C5 Fe1 C8 159.03(19) . . ?
C2 Fe1 C8 109.39(17) . . ?
C10 Fe1 C8 67.85(18) . . ?
C6 Fe1 C8 124.43(17) . . ?
C3 Fe1 C8 124.5(2) . . ?
C9 Fe1 C8 40.67(17) . . ?
C1 O1 Cu1 120.6(3) . . ?
C18 O5 Cu1 128.4(3) . . ?
C7 O4 Cu1 112.7(3) . 3_656 ?
C13 N1 C17 116.6(4) . . ?
C13 N1 Cu1 122.6(3) . . ?
C17 N1 Cu1 120.8(3) . . ?
C18 N2 C19 119.6(4) . . ?
C18 N2 C20 122.9(5) . . ?
C19 N2 C20 117.4(4) . . ?
O2 C1 O1 125.6(4) . . ?
O2 C1 C2 118.8(4) . . ?
O1 C1 C2 115.5(4) . . ?
C6 C2 C3 107.5(4) . . ?
C6 C2 C1 125.9(4) . . ?
C3 C2 C1 126.6(4) . . ?
C6 C2 Fe1 69.7(3) . . ?
C3 C2 Fe1 69.6(2) . . ?
C1 C2 Fe1 125.4(3) . . ?
C4 C3 C2 107.2(4) . . ?
C4 C3 Fe1 68.9(3) . . ?
C2 C3 Fe1 69.4(3) . . ?
C5 C4 C3 109.9(4) . . ?
C5 C4 Fe1 70.2(3) . . ?
C3 C4 Fe1 70.2(3) . . ?
C4 C5 C6 106.4(4) . . ?
C4 C5 Fe1 69.1(3) . . ?
C6 C5 Fe1 69.5(3) . . ?
C2 C6 C5 109.1(4) . . ?
C2 C6 Fe1 69.6(3) . . ?
C5 C6 Fe1 69.4(3) . . ?
O3 C7 O4 123.8(4) . . ?
O3 C7 C8 118.7(5) . . ?
O4 C7 C8 117.5(4) . . ?
C9 C8 C12 107.0(4) . . ?
C9 C8 C7 127.7(4) . . ?
C12 C8 C7 125.3(4) . . ?
C9 C8 Fe1 69.4(3) . . ?
C12 C8 Fe1 68.6(3) . . ?
C7 C8 Fe1 129.1(3) . . ?
C10 C9 C8 108.0(4) . . ?
C10 C9 Fe1 69.6(3) . . ?
C8 C9 Fe1 69.9(3) . . ?
C9 C10 C11 109.3(4) . . ?
C9 C10 Fe1 70.4(3) . . ?
C11 C10 Fe1 69.4(3) . . ?
C12 C11 C10 107.1(4) . . ?
C12 C11 Fe1 69.7(3) . . ?
C10 C11 Fe1 69.7(3) . . ?
C11 C12 C8 108.6(4) . . ?
C11 C12 Fe1 69.7(3) . . ?
C8 C12 Fe1 70.3(3) . . ?
N1 C13 C14 123.2(5) . . ?
C15 C14 C13 119.3(5) . . ?
C16 C15 C14 118.4(5) . . ?
C15 C16 C17 119.5(5) . . ?
N1 C17 C16 123.0(5) . . ?
O5 C18 N2 125.2(5) . . ?

loop_
_geom_bond_atom_site_label_1
_geom_bond_atom_site_label_2
_geom_bond_distance
_geom_bond_site_symmetry_2
_geom_bond_publ_flag
Cu1 O1 1.949(3) . ?
Cu1 O4 1.966(3) 3_656 ?
Cu1 O1W 1.986(3) . ?
Cu1 N1 2.035(4) . ?
Cu1 O5 2.297(3) . ?
Fe1 C4 2.021(5) . ?
Fe1 C11 2.031(5) . ?
Fe1 C12 2.030(5) . ?
Fe1 C5 2.035(5) . ?
Fe1 C2 2.036(4) . ?
Fe1 C10 2.036(5) . ?
Fe1 C6 2.037(4) . ?
Fe1 C3 2.039(5) . ?
Fe1 C9 2.046(5) . ?
Fe1 C8 2.053(5) . ?
O1 C1 1.267(5) . ?
O2 C1 1.250(5) . ?
O3 C7 1.253(5) . ?
O5 C18 1.214(5) . ?
O4 C7 1.272(5) . ?
O4 Cu1 1.966(3) 3_656 ?
N1 C13 1.319(6) . ?
N1 C17 1.349(6) . ?
N2 C18 1.326(6) . ?
N2 C19 1.439(6) . ?
N2 C20 1.457(6) . ?
C1 C2 1.495(6) . ?
C2 C6 1.417(6) . ?
C2 C3 1.429(6) . ?
C3 C4 1.417(6) . ?
C4 C5 1.409(6) . ?
C5 C6 1.429(6) . ?
C7 C8 1.475(6) . ?
C8 C9 1.424(6) . ?
C8 C12 1.433(6) . ?
C9 C10 1.397(6) . ?
C10 C11 1.420(7) . ?
C11 C12 1.408(6) . ?
C13 C14 1.373(7) . ?
C14 C15 1.371(6) . ?
C15 C16 1.349(7) . ?
C16 C17 1.368(7) . ?
